data_1576208
loop_
_publ_author_name
'Escoud&#xe9;, Emile'
'Pedr&#xf3;n, Manuel'
'Bourqui, Lilian'
'Gontard, Geoffrey'
'Vitale, Maxime R.'
'Ciofini, Ilaria'
'Lakhdar, Sami'
'Grimaud, Laurence'

_publ_section_title
;
 Photochemical activation of pincer-ligated phosphoranides: mechanistic
 insight for reduction of aryl halides.
;
_journal_issue 1
_journal_name_full 'Chemical science'
_journal_page_first 579
_journal_page_last 584
_journal_paper_doi 10.1039/d5sc06960b
_journal_volume 17
_journal_year 2026
_chemical_formula_moiety 'C78 H95 F N2 O4 P2'
_chemical_formula_sum 'C78 H95 F N2 O4 P2'
_chemical_formula_weight 1205.49
_space_group_crystal_system triclinic
_space_group_IT_number 2
_space_group_name_Hall '-P 1'
_space_group_name_H-M_alt 'P -1'
_atom_sites_solution_hydrogens geom
_atom_sites_solution_primary dual
_atom_sites_solution_secondary difmap
_audit_creation_method SHELXL-2019/3
_audit_update_record
;
2025-10-01 deposited with the CCDC.	2025-11-03 downloaded from the CCDC.
;
_cell_angle_alpha 118.6470(10)
_cell_angle_beta 101.0450(10)
_cell_angle_gamma 96.3220(10)
_cell_formula_units_Z 2
_cell_length_a 14.5273(2)
_cell_length_b 16.7003(2)
_cell_length_c 17.1757(2)
_cell_measurement_reflns_used 9927
_cell_measurement_temperature 200(1)
_cell_measurement_theta_max 68.25
_cell_measurement_theta_min 3.04
_cell_volume 3489.12(9)
_computing_cell_refinement 'Bruker SAINT'
_computing_data_collection 'Bruker APEX2'
_computing_data_reduction 'Bruker SAINT'
_computing_molecular_graphics 'SXGRAPH (Farrugia, 2012)'
_computing_structure_refinement 'SHELXL (Sheldrick, 2015)'
_computing_structure_solution 'SHELXT (Sheldrick, 2015)'
_diffrn_ambient_temperature 200(1)
_diffrn_detector 'CCD plate'
_diffrn_detector_type 'Bruker APEX-II'
_diffrn_measured_fraction_theta_full 0.999
_diffrn_measured_fraction_theta_max 0.999
_diffrn_measurement_device '\k-geometry diffractometer'
_diffrn_measurement_device_type 'Bruker QUAZAR'
_diffrn_measurement_method '\f and \w scans'
_diffrn_radiation_probe x-ray
_diffrn_radiation_type 'Cu K\a'
_diffrn_radiation_wavelength 1.54178
_diffrn_reflns_av_R_equivalents 0.0294
_diffrn_reflns_av_unetI/netI 0.0272
_diffrn_reflns_Laue_measured_fraction_full 0.999
_diffrn_reflns_Laue_measured_fraction_max 0.999
_diffrn_reflns_limit_h_max 17
_diffrn_reflns_limit_h_min -17
_diffrn_reflns_limit_k_max 19
_diffrn_reflns_limit_k_min -19
_diffrn_reflns_limit_l_max 20
_diffrn_reflns_limit_l_min -20
_diffrn_reflns_number 44823
_diffrn_reflns_point_group_measured_fraction_full 0.999
_diffrn_reflns_point_group_measured_fraction_max 0.999
_diffrn_reflns_theta_full 66.500
_diffrn_reflns_theta_max 66.594
_diffrn_reflns_theta_min 3.054
_diffrn_source micro-source
_diffrn_source_type 'Incoatec I\uS'
_exptl_absorpt_coefficient_mu 0.968
_exptl_absorpt_correction_T_max 0.99
_exptl_absorpt_correction_T_min 0.72
_exptl_absorpt_correction_type numerical
_exptl_absorpt_process_details
; 
 SADABS : Krause, L., Herbst-Irmer, R., Sheldrick G.M. & Stalke D.,
 J. Appl. Cryst. 48 (2015) 3-10
;
_exptl_crystal_colour yellow
_exptl_crystal_density_diffrn 1.147
_exptl_crystal_density_method 'not measured'
_exptl_crystal_description prism
_exptl_crystal_F_000 1296
_exptl_crystal_size_max 0.35
_exptl_crystal_size_mid 0.15
_exptl_crystal_size_min 0.05
_refine_diff_density_max 0.435
_refine_diff_density_min -0.322
_refine_diff_density_rms 0.043
_refine_ls_extinction_method none
_refine_ls_goodness_of_fit_ref 1.028
_refine_ls_hydrogen_treatment constr
_refine_ls_matrix_type full
_refine_ls_number_parameters 845
_refine_ls_number_reflns 12321
_refine_ls_number_restraints 116
_refine_ls_restrained_S_all 1.029
_refine_ls_R_factor_all 0.0496
_refine_ls_R_factor_gt 0.0421
_refine_ls_shift/su_max 0.001
_refine_ls_shift/su_mean 0.000
_refine_ls_structure_factor_coef Fsqd
_refine_ls_weighting_details 'w=1/[\s^2^(Fo^2^)+(0.0653P)^2^+1.0221P] where P=(Fo^2^+2Fc^2^)/3'
_refine_ls_weighting_scheme calc
_refine_ls_wR_factor_gt 0.1101
_refine_ls_wR_factor_ref 0.1164
_reflns_number_gt 10556
_reflns_number_total 12321
_reflns_threshold_expression 'I > 2\s(I)'
_cod_data_source_file d5sc06960b3.cif
_cod_data_source_block ee570
_cod_depositor_comments 'Adding full bibliography for 1576202--1576209.cif.'
_cod_original_cell_volume 3489.12(8)
_cod_database_code 1576208
_shelx_shelxl_version_number 2019/3
_shelx_space_group_comment
;
The symmetry employed for this shelxl refinement is uniquely defined
by the following loop, which should always be used as a source of
symmetry information in preference to the above space-group names.
They are only intended as comments.
;

loop_
_space_group_symop_operation_xyz
'x, y, z'
'-x, -y, -z'

loop_
_atom_site_label
_atom_site_type_symbol
_atom_site_fract_x
_atom_site_fract_y
_atom_site_fract_z
_atom_site_U_iso_or_equiv
_atom_site_adp_type
_atom_site_occupancy
_atom_site_site_symmetry_order
_atom_site_calc_flag
_atom_site_refinement_flags_posn
_atom_site_refinement_flags_adp
_atom_site_refinement_flags_occupancy
_atom_site_disorder_assembly
_atom_site_disorder_group
P1 P 0.50125(3) 0.51193(3) 0.81319(3) 0.02720(10) Uani 1 1 d . . . . .
P2 P 0.27894(3) 0.24952(3) 0.64342(2) 0.02370(10) Uani 1 1 d . . . . .
F1 F 0.44998(13) -0.00215(12) 0.36003(10) 0.0848(5) Uani 1 1 d . . . . .
O1 O 0.58241(7) 0.45358(8) 0.83853(8) 0.0316(2) Uani 1 1 d . . . . .
O2 O 0.43339(8) 0.58788(8) 0.80516(10) 0.0398(3) Uani 1 1 d . . . . .
O3 O 0.33297(7) 0.22328(7) 0.72428(7) 0.0255(2) Uani 1 1 d . . . . .
O4 O 0.21406(7) 0.28664(8) 0.57731(7) 0.0286(2) Uani 1 1 d . . . . .
N1 N 0.59840(9) 0.58698(9) 0.82244(10) 0.0297(3) Uani 1 1 d . . . . .
N2 N 0.17070(9) 0.19079(9) 0.63773(9) 0.0278(3) Uani 1 1 d . . . . .
C1 C 0.67364(11) 0.47934(11) 0.83524(11) 0.0289(3) Uani 1 1 d . . . . .
C2 C 0.74800(11) 0.43410(11) 0.83952(11) 0.0291(3) Uani 1 1 d . . . . .
C3 C 0.83526(11) 0.47463(12) 0.83574(11) 0.0317(3) Uani 1 1 d . . . . .
H3 H 0.888179 0.446649 0.839464 0.038 Uiso 1 1 calc R U . . .
C4 C 0.84966(11) 0.55342(12) 0.82685(11) 0.0318(3) Uani 1 1 d . . . . .
C5 C 0.77244(11) 0.59483(12) 0.82093(11) 0.0315(3) Uani 1 1 d . . . . .
H5 H 0.779289 0.647538 0.813074 0.038 Uiso 1 1 calc R U . . .
C6 C 0.68569(11) 0.55799(11) 0.82667(11) 0.0287(3) Uani 1 1 d . . . . .
C7 C 0.58066(11) 0.66872(11) 0.82359(11) 0.0293(3) Uani 1 1 d . . . . .
C8 C 0.64363(12) 0.74542(12) 0.83746(12) 0.0337(4) Uani 1 1 d . . . . .
H8 H 0.710721 0.747784 0.847009 0.040 Uiso 1 1 calc R U . . .
C9 C 0.60783(13) 0.81951(12) 0.83734(12) 0.0343(4) Uani 1 1 d . . . . .
C10 C 0.50979(12) 0.81434(12) 0.82521(12) 0.0347(4) Uani 1 1 d . . . . .
H10 H 0.485859 0.864808 0.824647 0.042 Uiso 1 1 calc R U . . .
C11 C 0.44394(12) 0.73895(12) 0.81374(12) 0.0334(4) Uani 1 1 d . . . . .
C12 C 0.48298(11) 0.66618(11) 0.81255(11) 0.0310(3) Uani 1 1 d . . . . .
C13 C 0.73478(11) 0.34721(12) 0.84908(12) 0.0326(3) Uani 1 1 d . . . . .
C14 C 0.65188(13) 0.26962(13) 0.76820(14) 0.0435(4) Uani 1 1 d . . . . .
H14A H 0.666620 0.253670 0.709837 0.065 Uiso 1 1 calc R U . . .
H14B H 0.643904 0.213899 0.774071 0.065 Uiso 1 1 calc R U . . .
H14C H 0.592097 0.291689 0.768968 0.065 Uiso 1 1 calc R U . . .
C15 C 0.71260(14) 0.37273(14) 0.94059(14) 0.0415(4) Uani 1 1 d . . . . .
H15A H 0.765901 0.422348 0.991943 0.062 Uiso 1 1 calc R U . . .
H15B H 0.652931 0.394991 0.941693 0.062 Uiso 1 1 calc R U . . .
H15C H 0.704738 0.317201 0.946797 0.062 Uiso 1 1 calc R U . . .
C16 C 0.82587(13) 0.30871(14) 0.84832(14) 0.0424(4) Uani 1 1 d . . . . .
H16A H 0.841705 0.291774 0.790218 0.064 Uiso 1 1 calc R U . . .
H16B H 0.879677 0.356765 0.900370 0.064 Uiso 1 1 calc R U . . .
H16C H 0.814465 0.252973 0.853886 0.064 Uiso 1 1 calc R U . . .
C17 C 0.94831(12) 0.59117(14) 0.82183(13) 0.0386(4) Uani 1 1 d . . . . .
C18 C 0.96603(16) 0.51931(17) 0.73142(16) 0.0540(5) Uani 1 1 d . . . . .
H18A H 0.962362 0.458981 0.728596 0.081 Uiso 1 1 calc R U . . .
H18B H 0.916899 0.511392 0.678835 0.081 Uiso 1 1 calc R U . . .
H18C H 1.030137 0.541620 0.729068 0.081 Uiso 1 1 calc R U . . .
C19 C 0.95427(14) 0.68503(16) 0.82520(16) 0.0486(5) Uani 1 1 d . . . . .
H19A H 0.943036 0.731486 0.882767 0.073 Uiso 1 1 calc R U . . .
H19B H 1.018409 0.706928 0.822604 0.073 Uiso 1 1 calc R U . . .
H19C H 0.905171 0.676700 0.772372 0.073 Uiso 1 1 calc R U . . .
C20 C 1.02774(13) 0.60748(18) 0.90447(16) 0.0534(5) Uani 1 1 d . . . . .
H20A H 1.025883 0.548575 0.904337 0.080 Uiso 1 1 calc R U . . .
H20B H 1.090801 0.629354 0.899899 0.080 Uiso 1 1 calc R U . . .
H20C H 1.017265 0.654931 0.961985 0.080 Uiso 1 1 calc R U . . .
C21A C 0.67841(14) 0.90469(13) 0.85255(15) 0.0445(4) Uani 0.8 1 d . . P A 1
C22A C 0.7479(3) 0.9551(2) 0.9502(2) 0.0700(9) Uani 0.8 1 d . . P A 1
H22A H 0.780019 0.910358 0.959261 0.105 Uiso 0.8 1 calc R U P A 1
H22B H 0.796354 1.006027 0.958001 0.105 Uiso 0.8 1 calc R U P A 1
H22C H 0.711668 0.981079 0.995798 0.105 Uiso 0.8 1 calc R U P A 1
C23A C 0.7382(3) 0.8696(3) 0.7823(3) 0.0651(10) Uani 0.8 1 d . . P A 1
H23A H 0.771464 0.824616 0.789578 0.098 Uiso 0.8 1 calc R U P A 1
H23B H 0.695170 0.838967 0.719434 0.098 Uiso 0.8 1 calc R U P A 1
H23C H 0.785828 0.922993 0.793471 0.098 Uiso 0.8 1 calc R U P A 1
C24A C 0.6290(2) 0.9733(2) 0.8385(3) 0.0651(9) Uani 0.8 1 d . . P A 1
H24A H 0.584617 0.941007 0.776113 0.098 Uiso 0.8 1 calc R U P A 1
H24B H 0.592750 0.999278 0.884098 0.098 Uiso 0.8 1 calc R U P A 1
H24C H 0.677437 1.024227 0.846301 0.098 Uiso 0.8 1 calc R U P A 1
C21B C 0.67841(14) 0.90469(13) 0.85255(15) 0.0445(4) Uani 0.2 1 d . . P A 2
C22B C 0.7725(13) 0.8927(14) 0.8457(19) 0.105(7) Uani 0.2 1 d . . P A 2
H22D H 0.811625 0.950619 0.856426 0.158 Uiso 0.2 1 calc R U P A 2
H22E H 0.802718 0.878177 0.892067 0.158 Uiso 0.2 1 calc R U P A 2
H22F H 0.768081 0.840983 0.783821 0.158 Uiso 0.2 1 calc R U P A 2
C23B C 0.6285(15) 0.9291(13) 0.7789(12) 0.108(7) Uani 0.2 1 d . . P A 2
H23D H 0.563809 0.937193 0.784412 0.162 Uiso 0.2 1 calc R U P A 2
H23E H 0.667233 0.987398 0.789936 0.162 Uiso 0.2 1 calc R U P A 2
H23F H 0.623555 0.877952 0.716575 0.162 Uiso 0.2 1 calc R U P A 2
C24B C 0.6775(12) 0.9877(9) 0.9474(10) 0.080(4) Uani 0.2 1 d . . P A 2
H24D H 0.610819 0.992034 0.947497 0.120 Uiso 0.2 1 calc R U P A 2
H24E H 0.706945 0.976936 0.996848 0.120 Uiso 0.2 1 calc R U P A 2
H24F H 0.714264 1.046363 0.957570 0.120 Uiso 0.2 1 calc R U P A 2
C25 C 0.33615(13) 0.73541(13) 0.80308(15) 0.0451(4) Uani 1 1 d . . . . .
C26 C 0.27853(17) 0.65113(18) 0.7097(2) 0.0804(9) Uani 1 1 d . . . . .
H26A H 0.293891 0.593706 0.705398 0.121 Uiso 1 1 calc R U . . .
H26B H 0.209428 0.647208 0.703244 0.121 Uiso 1 1 calc R U . . .
H26C H 0.295181 0.658193 0.660301 0.121 Uiso 1 1 calc R U . . .
C27 C 0.31068(16) 0.82375(17) 0.8077(2) 0.0639(6) Uani 1 1 d . . . . .
H27A H 0.347134 0.878917 0.867442 0.096 Uiso 1 1 calc R U . . .
H27B H 0.327163 0.829960 0.757801 0.096 Uiso 1 1 calc R U . . .
H27C H 0.241410 0.818975 0.800744 0.096 Uiso 1 1 calc R U . . .
C28 C 0.30786(16) 0.72793(19) 0.8815(2) 0.0657(6) Uani 1 1 d . . . . .
H28A H 0.345467 0.782593 0.941183 0.099 Uiso 1 1 calc R U . . .
H28B H 0.238943 0.725899 0.874529 0.099 Uiso 1 1 calc R U . . .
H28C H 0.321127 0.670542 0.878904 0.099 Uiso 1 1 calc R U . . .
C29 C 0.42885(10) 0.40933(11) 0.70282(11) 0.0267(3) Uani 1 1 d . . . . .
C30 C 0.35718(10) 0.36895(10) 0.72096(10) 0.0248(3) Uani 1 1 d . . . . .
C31 C 0.35257(11) 0.42099(11) 0.81950(11) 0.0265(3) Uani 1 1 d . . . . .
C32 C 0.42750(11) 0.49316(11) 0.87890(11) 0.0296(3) Uani 1 1 d . . . . .
H32 H 0.439733 0.528331 0.944167 0.035 Uiso 1 1 calc R U . . .
C33 C 0.45465(12) 0.38682(11) 0.61635(11) 0.0306(3) Uani 1 1 d . . . . .
C34 C 0.54284(17) 0.36785(19) 0.60461(16) 0.0579(6) Uani 1 1 d . . . . .
H34 H 0.587350 0.365712 0.651562 0.069 Uiso 1 1 calc R U . . .
C35 C 0.5669(2) 0.3519(2) 0.52498(19) 0.0741(8) Uani 1 1 d . . . . .
H35 H 0.627661 0.338679 0.517684 0.089 Uiso 1 1 calc R U . . .
C36 C 0.50366(18) 0.3551(2) 0.45638(16) 0.0644(6) Uani 1 1 d . . . . .
H36 H 0.519774 0.342778 0.401259 0.077 Uiso 1 1 calc R U . . .
C37 C 0.41780(17) 0.3760(2) 0.46846(17) 0.0693(7) Uani 1 1 d . . . . .
H37 H 0.374306 0.379966 0.422170 0.083 Uiso 1 1 calc R U . . .
C38 C 0.39330(14) 0.39165(18) 0.54786(15) 0.0538(5) Uani 1 1 d . . . . .
H38 H 0.332891 0.405994 0.555111 0.065 Uiso 1 1 calc R U . . .
C39 C 0.26481(11) 0.39687(11) 0.84343(11) 0.0279(3) Uani 1 1 d . . . . .
C40 C 0.17416(12) 0.38717(12) 0.78980(12) 0.0345(4) Uani 1 1 d . . . . .
H40 H 0.169462 0.397647 0.739632 0.041 Uiso 1 1 calc R U . . .
C41 C 0.09124(13) 0.36239(14) 0.80937(14) 0.0425(4) Uani 1 1 d . . . . .
H41 H 0.029870 0.355013 0.772020 0.051 Uiso 1 1 calc R U . . .
C42 C 0.09728(13) 0.34839(14) 0.88272(14) 0.0437(4) Uani 1 1 d . . . . .
H42 H 0.040104 0.330519 0.895338 0.052 Uiso 1 1 calc R U . . .
C43 C 0.18633(13) 0.36030(13) 0.93798(13) 0.0396(4) Uani 1 1 d . . . . .
H43 H 0.190500 0.351702 0.989253 0.048 Uiso 1 1 calc R U . . .
C44 C 0.26958(12) 0.38479(12) 0.91853(11) 0.0325(3) Uani 1 1 d . . . . .
H44 H 0.330710 0.393424 0.957063 0.039 Uiso 1 1 calc R U . . .
C45 C 0.33373(11) 0.17629(11) 0.55647(11) 0.0283(3) Uani 1 1 d . . . . .
C46 C 0.42497(13) 0.16390(13) 0.58154(12) 0.0392(4) Uani 1 1 d . . . . .
H46 H 0.460171 0.196036 0.644993 0.047 Uiso 1 1 calc R U . . .
C47 C 0.46569(15) 0.10537(15) 0.51552(15) 0.0492(5) Uani 1 1 d . . . . .
H47 H 0.529301 0.098672 0.532556 0.059 Uiso 1 1 calc R U . . .
C48 C 0.41182(18) 0.05731(15) 0.42489(14) 0.0528(5) Uani 1 1 d . . . . .
C49 C 0.32059(17) 0.06566(15) 0.39734(13) 0.0522(5) Uani 1 1 d . . . . .
H49 H 0.284313 0.029942 0.334142 0.063 Uiso 1 1 calc R U . . .
C50 C 0.28216(14) 0.12749(13) 0.46377(12) 0.0396(4) Uani 1 1 d . . . . .
H50 H 0.219988 0.136534 0.445671 0.047 Uiso 1 1 calc R U . . .
C51 C 0.27175(11) 0.17373(10) 0.74564(10) 0.0250(3) Uani 1 1 d . . . . .
C52 C 0.29836(11) 0.14577(10) 0.80969(10) 0.0264(3) Uani 1 1 d . . . . .
C53 C 0.22190(12) 0.10027(12) 0.82364(11) 0.0317(3) Uani 1 1 d . . . . .
H53 H 0.236649 0.081980 0.868260 0.038 Uiso 1 1 calc R U . . .
C54 C 0.12549(12) 0.08024(13) 0.77596(12) 0.0362(4) Uani 1 1 d . . . . .
C55A C 0.102(2) 0.102(2) 0.707(2) 0.0336(17) Uani 0.5 1 d . . P B 1
H55A H 0.037997 0.081607 0.668110 0.040 Uiso 0.5 1 calc R U P B 1
C55B C 0.104(2) 0.114(2) 0.715(2) 0.0336(17) Uani 0.5 1 d . . P B 2
H55B H 0.038741 0.107468 0.686843 0.040 Uiso 0.5 1 calc R U P B 2
C56 C 0.17610(11) 0.15470(11) 0.69726(11) 0.0281(3) Uani 1 1 d . . . . .
C57 C 0.08816(11) 0.19773(11) 0.58519(10) 0.0279(3) Uani 1 1 d . . . . .
C58A C -0.007(3) 0.156(2) 0.563(2) 0.0292(17) Uani 0.5 1 d . . P C 1
H58A H -0.025361 0.110746 0.578729 0.035 Uiso 0.5 1 calc R U P C 1
C58B C -0.010(3) 0.164(2) 0.572(2) 0.0292(17) Uani 0.5 1 d . . P C 2
H58B H -0.029512 0.131210 0.600473 0.035 Uiso 0.5 1 calc R U P C 2
C59 C -0.07802(11) 0.18182(12) 0.51652(11) 0.0313(3) Uani 1 1 d . . . . .
C60 C -0.04738(11) 0.23817(12) 0.48337(11) 0.0316(3) Uani 1 1 d . . . . .
H60 H -0.095068 0.251974 0.448391 0.038 Uiso 1 1 calc R U . . .
C61 C 0.04963(11) 0.27582(11) 0.49846(11) 0.0288(3) Uani 1 1 d . . . . .
C62 C 0.11589(11) 0.25384(11) 0.55088(10) 0.0275(3) Uani 1 1 d . . . . .
C63 C 0.40383(11) 0.15985(11) 0.85892(11) 0.0290(3) Uani 1 1 d . . . . .
C64 C 0.45687(13) 0.11037(14) 0.78622(13) 0.0422(4) Uani 1 1 d . . . . .
H64A H 0.424891 0.043503 0.747583 0.063 Uiso 1 1 calc R U . . .
H64B H 0.455690 0.138414 0.747422 0.063 Uiso 1 1 calc R U . . .
H64C H 0.523909 0.117608 0.817244 0.063 Uiso 1 1 calc R U . . .
C65 C 0.45368(13) 0.26415(12) 0.91922(13) 0.0408(4) Uani 1 1 d . . . . .
H65A H 0.448987 0.293049 0.881061 0.061 Uiso 1 1 calc R U . . .
H65B H 0.422262 0.294972 0.968012 0.061 Uiso 1 1 calc R U . . .
H65C H 0.521759 0.271307 0.947233 0.061 Uiso 1 1 calc R U . . .
C66 C 0.41301(13) 0.11784(14) 0.92137(13) 0.0411(4) Uani 1 1 d . . . . .
H66A H 0.381609 0.050769 0.884529 0.062 Uiso 1 1 calc R U . . .
H66B H 0.481399 0.126107 0.949372 0.062 Uiso 1 1 calc R U . . .
H66C H 0.381901 0.149772 0.970150 0.062 Uiso 1 1 calc R U . . .
C67 C 0.04620(14) 0.03085(17) 0.79638(15) 0.0500(5) Uani 1 1 d . . . . .
C68 C 0.07296(18) -0.05427(19) 0.79838(19) 0.0675(7) Uani 1 1 d . . . . .
H68A H 0.080267 -0.099014 0.738055 0.101 Uiso 1 1 calc R U . . .
H68B H 0.133878 -0.033887 0.846183 0.101 Uiso 1 1 calc R U . . .
H68C H 0.021905 -0.084474 0.812177 0.101 Uiso 1 1 calc R U . . .
C69 C 0.0351(2) 0.0992(2) 0.8894(2) 0.0860(9) Uani 1 1 d . . . . .
H69A H 0.017969 0.153968 0.888576 0.129 Uiso 1 1 calc R U . . .
H69B H -0.015856 0.068738 0.903043 0.129 Uiso 1 1 calc R U . . .
H69C H 0.096117 0.119325 0.937049 0.129 Uiso 1 1 calc R U . . .
C70 C -0.04867(17) -0.0089(3) 0.7196(2) 0.0923(11) Uani 1 1 d . . . . .
H70A H -0.038263 -0.052897 0.660546 0.138 Uiso 1 1 calc R U . . .
H70B H -0.097146 -0.041877 0.733524 0.138 Uiso 1 1 calc R U . . .
H70C H -0.071372 0.042461 0.715640 0.138 Uiso 1 1 calc R U . . .
C71A C -0.18621(12) 0.14873(13) 0.50089(13) 0.0371(4) Uani 0.85 1 d . . P C 1
C72A C -0.20703(18) 0.0795(3) 0.5326(3) 0.0678(9) Uani 0.85 1 d . . P C 1
H72A H -0.172121 0.108060 0.598022 0.102 Uiso 0.85 1 calc R U P C 1
H72B H -0.276461 0.063231 0.524588 0.102 Uiso 0.85 1 calc R U P C 1
H72C H -0.185901 0.022555 0.495777 0.102 Uiso 0.85 1 calc R U P C 1
C73A C -0.2230(2) 0.2358(2) 0.5578(2) 0.0592(7) Uani 0.85 1 d . . P C 1
H73A H -0.188076 0.265521 0.623317 0.089 Uiso 0.85 1 calc R U P C 1
H73B H -0.212291 0.280350 0.536875 0.089 Uiso 0.85 1 calc R U P C 1
H73C H -0.292146 0.216894 0.549477 0.089 Uiso 0.85 1 calc R U P C 1
C74A C -0.24061(18) 0.1035(2) 0.40000(18) 0.0582(7) Uani 0.85 1 d . . P C 1
H74A H -0.227773 0.147418 0.378735 0.087 Uiso 0.85 1 calc R U P C 1
H74B H -0.219384 0.046462 0.363538 0.087 Uiso 0.85 1 calc R U P C 1
H74C H -0.309944 0.087138 0.392349 0.087 Uiso 0.85 1 calc R U P C 1
C71B C -0.18621(12) 0.14873(13) 0.50089(13) 0.0371(4) Uani 0.15 1 d . . P C 2
C72B C -0.2106(11) 0.1948(17) 0.5912(12) 0.080(6) Uani 0.15 1 d . . P C 2
H72D H -0.195638 0.262991 0.618014 0.120 Uiso 0.15 1 calc R U P C 2
H72E H -0.279518 0.172111 0.580803 0.120 Uiso 0.15 1 calc R U P C 2
H72F H -0.172678 0.179397 0.633685 0.120 Uiso 0.15 1 calc R U P C 2
C73B C -0.2520(9) 0.1662(15) 0.4312(14) 0.062(4) Uani 0.15 1 d . . P C 2
H73D H -0.236001 0.136061 0.372229 0.093 Uiso 0.15 1 calc R U P C 2
H73E H -0.319587 0.139687 0.421665 0.093 Uiso 0.15 1 calc R U P C 2
H73F H -0.242041 0.233832 0.455554 0.093 Uiso 0.15 1 calc R U P C 2
C74B C -0.2102(11) 0.0436(10) 0.4614(13) 0.066(4) Uani 0.15 1 d . . P C 2
H74D H -0.194836 0.011962 0.402263 0.099 Uiso 0.15 1 calc R U P C 2
H74E H -0.172302 0.029065 0.504697 0.099 Uiso 0.15 1 calc R U P C 2
H74F H -0.279142 0.021778 0.451815 0.099 Uiso 0.15 1 calc R U P C 2
C75 C 0.08064(12) 0.33926(12) 0.46263(12) 0.0328(3) Uani 1 1 d . . . . .
C76 C 0.13537(14) 0.43622(13) 0.54497(13) 0.0410(4) Uani 1 1 d . . . . .
H76A H 0.155526 0.477358 0.522479 0.062 Uiso 1 1 calc R U . . .
H76B H 0.093211 0.463198 0.584220 0.062 Uiso 1 1 calc R U . . .
H76C H 0.192420 0.430168 0.580916 0.062 Uiso 1 1 calc R U . . .
C77 C 0.14507(13) 0.29596(14) 0.39984(12) 0.0392(4) Uani 1 1 d . . . . .
H77A H 0.164916 0.336767 0.376899 0.059 Uiso 1 1 calc R U . . .
H77B H 0.202362 0.289406 0.435004 0.059 Uiso 1 1 calc R U . . .
H77C H 0.109114 0.234042 0.347476 0.059 Uiso 1 1 calc R U . . .
C78 C -0.00588(14) 0.35212(16) 0.40659(15) 0.0468(5) Uani 1 1 d . . . . .
H78A H 0.017018 0.393140 0.384912 0.070 Uiso 1 1 calc R U . . .
H78B H -0.042252 0.290885 0.353342 0.070 Uiso 1 1 calc R U . . .
H78C H -0.047764 0.380550 0.445650 0.070 Uiso 1 1 calc R U . . .

loop_
_atom_site_aniso_label
_atom_site_aniso_U_11
_atom_site_aniso_U_22
_atom_site_aniso_U_33
_atom_site_aniso_U_23
_atom_site_aniso_U_13
_atom_site_aniso_U_12
P1 0.02008(18) 0.02612(19) 0.0369(2) 0.01771(17) 0.00666(15) 0.00580(14)
P2 0.02155(18) 0.02682(19) 0.02558(19) 0.01646(15) 0.00489(14) 0.00437(14)
F1 0.1208(13) 0.0942(11) 0.0570(8) 0.0328(8) 0.0522(9) 0.0713(10)
O1 0.0206(5) 0.0336(6) 0.0491(7) 0.0275(5) 0.0094(5) 0.0075(4)
O2 0.0222(5) 0.0296(6) 0.0693(8) 0.0278(6) 0.0090(5) 0.0071(4)
O3 0.0230(5) 0.0292(5) 0.0277(5) 0.0185(4) 0.0044(4) 0.0045(4)
O4 0.0226(5) 0.0360(6) 0.0338(6) 0.0244(5) 0.0047(4) 0.0044(4)
N1 0.0225(6) 0.0310(7) 0.0420(7) 0.0231(6) 0.0090(5) 0.0079(5)
N2 0.0228(6) 0.0349(7) 0.0316(7) 0.0233(6) 0.0039(5) 0.0043(5)
C1 0.0214(7) 0.0344(8) 0.0345(8) 0.0207(7) 0.0073(6) 0.0062(6)
C2 0.0251(7) 0.0359(8) 0.0319(8) 0.0210(7) 0.0083(6) 0.0098(6)
C3 0.0246(7) 0.0433(9) 0.0372(8) 0.0263(7) 0.0108(6) 0.0131(7)
C4 0.0257(8) 0.0438(9) 0.0343(8) 0.0259(7) 0.0096(6) 0.0089(7)
C5 0.0269(8) 0.0385(9) 0.0383(9) 0.0263(7) 0.0098(6) 0.0081(7)
C6 0.0252(7) 0.0335(8) 0.0316(8) 0.0198(7) 0.0072(6) 0.0089(6)
C7 0.0289(8) 0.0297(8) 0.0332(8) 0.0190(7) 0.0078(6) 0.0082(6)
C8 0.0292(8) 0.0363(9) 0.0447(9) 0.0265(8) 0.0133(7) 0.0082(7)
C9 0.0394(9) 0.0338(9) 0.0391(9) 0.0243(7) 0.0142(7) 0.0100(7)
C10 0.0393(9) 0.0321(8) 0.0395(9) 0.0228(7) 0.0103(7) 0.0126(7)
C11 0.0311(8) 0.0319(8) 0.0372(9) 0.0188(7) 0.0057(7) 0.0099(7)
C12 0.0266(8) 0.0281(8) 0.0369(8) 0.0173(7) 0.0053(6) 0.0049(6)
C13 0.0266(8) 0.0373(9) 0.0430(9) 0.0261(8) 0.0109(7) 0.0121(7)
C14 0.0374(9) 0.0382(9) 0.0547(11) 0.0252(9) 0.0082(8) 0.0088(8)
C15 0.0439(10) 0.0464(10) 0.0526(11) 0.0354(9) 0.0202(8) 0.0177(8)
C16 0.0348(9) 0.0497(11) 0.0608(12) 0.0383(10) 0.0175(8) 0.0204(8)
C17 0.0272(8) 0.0564(11) 0.0510(10) 0.0394(9) 0.0162(7) 0.0126(8)
C18 0.0537(12) 0.0709(14) 0.0672(13) 0.0483(12) 0.0376(11) 0.0247(10)
C19 0.0333(9) 0.0616(12) 0.0693(13) 0.0468(11) 0.0179(9) 0.0077(8)
C20 0.0265(9) 0.0798(15) 0.0706(14) 0.0547(13) 0.0079(9) 0.0052(9)
C21A 0.0491(11) 0.0401(10) 0.0601(12) 0.0357(9) 0.0209(9) 0.0092(8)
C22A 0.072(2) 0.0536(17) 0.0732(19) 0.0387(16) -0.0016(16) -0.0182(16)
C23A 0.071(2) 0.064(2) 0.101(3) 0.061(2) 0.052(2) 0.0230(18)
C24A 0.0584(17) 0.0533(19) 0.114(3) 0.063(2) 0.0310(19) 0.0170(15)
C21B 0.0491(11) 0.0401(10) 0.0601(12) 0.0357(9) 0.0209(9) 0.0092(8)
C22B 0.077(9) 0.078(11) 0.21(2) 0.099(15) 0.086(13) 0.022(9)
C23B 0.154(15) 0.075(11) 0.105(11) 0.074(10) 0.007(12) -0.016(11)
C24B 0.097(11) 0.041(6) 0.079(7) 0.019(5) 0.032(7) -0.022(6)
C25 0.0296(9) 0.0362(9) 0.0663(12) 0.0258(9) 0.0055(8) 0.0122(7)
C26 0.0411(12) 0.0578(14) 0.0944(19) 0.0155(13) -0.0177(12) 0.0151(11)
C27 0.0430(11) 0.0554(13) 0.1046(19) 0.0481(13) 0.0173(12) 0.0246(10)
C28 0.0409(11) 0.0745(15) 0.109(2) 0.0592(15) 0.0355(12) 0.0272(11)
C29 0.0235(7) 0.0273(7) 0.0334(8) 0.0185(6) 0.0069(6) 0.0078(6)
C30 0.0213(7) 0.0268(7) 0.0295(7) 0.0171(6) 0.0055(6) 0.0069(6)
C31 0.0244(7) 0.0278(7) 0.0315(8) 0.0172(6) 0.0085(6) 0.0100(6)
C32 0.0245(7) 0.0314(8) 0.0317(8) 0.0150(7) 0.0076(6) 0.0088(6)
C33 0.0312(8) 0.0296(8) 0.0359(8) 0.0201(7) 0.0114(6) 0.0051(6)
C34 0.0562(12) 0.0920(17) 0.0592(13) 0.0525(13) 0.0331(10) 0.0444(12)
C35 0.0718(16) 0.118(2) 0.0731(16) 0.0620(17) 0.0506(14) 0.0556(16)
C36 0.0676(15) 0.0890(18) 0.0511(12) 0.0414(13) 0.0320(11) 0.0177(13)
C37 0.0510(13) 0.123(2) 0.0549(13) 0.0620(15) 0.0161(10) 0.0160(13)
C38 0.0348(10) 0.0931(17) 0.0538(12) 0.0517(12) 0.0153(9) 0.0160(10)
C39 0.0261(7) 0.0261(7) 0.0326(8) 0.0144(6) 0.0105(6) 0.0086(6)
C40 0.0301(8) 0.0409(9) 0.0385(9) 0.0231(8) 0.0116(7) 0.0138(7)
C41 0.0269(8) 0.0516(11) 0.0530(11) 0.0278(9) 0.0133(8) 0.0160(8)
C42 0.0333(9) 0.0497(11) 0.0543(11) 0.0269(9) 0.0238(8) 0.0115(8)
C43 0.0423(10) 0.0446(10) 0.0400(9) 0.0245(8) 0.0197(8) 0.0121(8)
C44 0.0310(8) 0.0361(8) 0.0325(8) 0.0180(7) 0.0107(6) 0.0110(7)
C45 0.0314(8) 0.0274(7) 0.0290(8) 0.0171(6) 0.0081(6) 0.0043(6)
C46 0.0355(9) 0.0425(10) 0.0363(9) 0.0171(8) 0.0102(7) 0.0125(7)
C47 0.0461(11) 0.0564(12) 0.0523(11) 0.0276(10) 0.0221(9) 0.0257(9)
C48 0.0775(15) 0.0508(11) 0.0456(11) 0.0260(10) 0.0350(10) 0.0346(11)
C49 0.0734(14) 0.0517(12) 0.0307(9) 0.0187(9) 0.0139(9) 0.0254(10)
C50 0.0466(10) 0.0390(9) 0.0331(9) 0.0191(8) 0.0076(7) 0.0135(8)
C51 0.0252(7) 0.0240(7) 0.0260(7) 0.0134(6) 0.0064(6) 0.0052(6)
C52 0.0285(8) 0.0255(7) 0.0253(7) 0.0137(6) 0.0060(6) 0.0061(6)
C53 0.0328(8) 0.0382(9) 0.0322(8) 0.0249(7) 0.0076(6) 0.0069(7)
C54 0.0299(8) 0.0465(10) 0.0423(9) 0.0316(8) 0.0091(7) 0.0048(7)
C55A 0.0250(13) 0.042(5) 0.040(4) 0.028(4) 0.004(2) 0.002(3)
C55B 0.0250(13) 0.042(5) 0.040(4) 0.028(4) 0.004(2) 0.002(3)
C56 0.0275(8) 0.0314(8) 0.0304(8) 0.0202(7) 0.0066(6) 0.0063(6)
C57 0.0255(7) 0.0324(8) 0.0279(7) 0.0179(6) 0.0049(6) 0.0071(6)
C58A 0.0263(18) 0.035(4) 0.030(4) 0.020(3) 0.007(3) 0.005(2)
C58B 0.0263(18) 0.035(4) 0.030(4) 0.020(3) 0.007(3) 0.005(2)
C59 0.0255(8) 0.0350(8) 0.0328(8) 0.0184(7) 0.0050(6) 0.0057(6)
C60 0.0272(8) 0.0393(9) 0.0328(8) 0.0229(7) 0.0044(6) 0.0094(7)
C61 0.0282(8) 0.0321(8) 0.0290(8) 0.0186(7) 0.0061(6) 0.0073(6)
C62 0.0242(7) 0.0312(8) 0.0286(7) 0.0175(6) 0.0058(6) 0.0045(6)
C63 0.0276(8) 0.0312(8) 0.0307(8) 0.0192(7) 0.0044(6) 0.0062(6)
C64 0.0373(9) 0.0539(11) 0.0440(10) 0.0289(9) 0.0131(8) 0.0208(8)
C65 0.0342(9) 0.0361(9) 0.0439(10) 0.0205(8) -0.0030(7) 0.0026(7)
C66 0.0361(9) 0.0510(11) 0.0457(10) 0.0348(9) 0.0041(7) 0.0094(8)
C67 0.0359(10) 0.0762(14) 0.0609(12) 0.0546(12) 0.0125(9) 0.0041(9)
C68 0.0591(14) 0.0715(15) 0.0835(17) 0.0577(14) 0.0085(12) -0.0095(11)
C69 0.092(2) 0.098(2) 0.109(2) 0.0681(19) 0.0679(19) 0.0283(17)
C70 0.0389(12) 0.155(3) 0.118(2) 0.113(2) -0.0020(13) -0.0185(15)
C71A 0.0245(8) 0.0459(10) 0.0445(10) 0.0278(8) 0.0058(7) 0.0056(7)
C72A 0.0280(12) 0.092(2) 0.113(3) 0.082(2) 0.0090(15) 0.0011(13)
C73A 0.0398(14) 0.0655(17) 0.0702(18) 0.0292(15) 0.0262(13) 0.0133(12)
C74A 0.0328(13) 0.074(2) 0.0493(14) 0.0263(14) -0.0014(10) -0.0056(13)
C71B 0.0245(8) 0.0459(10) 0.0445(10) 0.0278(8) 0.0058(7) 0.0056(7)
C72B 0.029(7) 0.113(15) 0.061(7) 0.017(9) 0.022(7) 0.007(8)
C73B 0.020(6) 0.078(11) 0.094(11) 0.056(10) -0.001(7) 0.005(7)
C74B 0.038(8) 0.056(6) 0.100(12) 0.044(8) 0.006(9) 0.000(6)
C75 0.0310(8) 0.0394(9) 0.0374(9) 0.0275(8) 0.0071(7) 0.0089(7)
C76 0.0438(10) 0.0364(9) 0.0494(10) 0.0270(8) 0.0124(8) 0.0101(8)
C77 0.0409(9) 0.0493(10) 0.0382(9) 0.0299(8) 0.0123(7) 0.0113(8)
C78 0.0392(10) 0.0637(12) 0.0601(12) 0.0501(11) 0.0088(8) 0.0140(9)

loop_
_atom_type_symbol
_atom_type_description
_atom_type_scat_dispersion_real
_atom_type_scat_dispersion_imag
_atom_type_scat_source
C C 0.0181 0.0091 'International Tables Vol C Tables 4.2.6.8 and 6.1.1.4'
H H 0.0000 0.0000 'International Tables Vol C Tables 4.2.6.8 and 6.1.1.4'
N N 0.0311 0.0180 'International Tables Vol C Tables 4.2.6.8 and 6.1.1.4'
O O 0.0492 0.0322 'International Tables Vol C Tables 4.2.6.8 and 6.1.1.4'
F F 0.0727 0.0534 'International Tables Vol C Tables 4.2.6.8 and 6.1.1.4'
P P 0.2955 0.4335 'International Tables Vol C Tables 4.2.6.8 and 6.1.1.4'

loop_
_geom_angle_atom_site_label_1
_geom_angle_atom_site_label_2
_geom_angle_atom_site_label_3
_geom_angle
_geom_angle_site_symmetry_1
_geom_angle_site_symmetry_3
_geom_angle_publ_flag
N1 P1 O2 86.73(6) . . ?
N1 P1 O1 86.90(6) . . ?
O2 P1 O1 169.84(6) . . ?
N1 P1 C32 142.86(7) . . ?
O2 P1 C32 88.23(7) . . ?
O1 P1 C32 92.08(6) . . ?
N1 P1 C29 123.02(7) . . ?
O2 P1 C29 94.71(6) . . ?
O1 P1 C29 95.39(6) . . ?
C32 P1 C29 94.05(7) . . ?
N2 P2 O4 87.56(6) . . ?
N2 P2 O3 87.40(5) . . ?
O4 P2 O3 169.49(6) . . ?
N2 P2 C45 113.21(7) . . ?
O4 P2 C45 95.76(6) . . ?
O3 P2 C45 94.70(6) . . ?
N2 P2 C30 135.43(7) . . ?
O4 P2 C30 90.72(6) . . ?
O3 P2 C30 86.42(6) . . ?
C45 P2 C30 111.27(7) . . ?
C1 O1 P1 114.76(10) . . ?
C12 O2 P1 115.87(10) . . ?
C51 O3 P2 115.44(9) . . ?
C62 O4 P2 115.23(9) . . ?
C6 N1 C7 128.52(13) . . ?
C6 N1 P1 115.34(11) . . ?
C7 N1 P1 116.13(10) . . ?
C57 N2 C56 128.56(13) . . ?
C57 N2 P2 115.39(10) . . ?
C56 N2 P2 115.28(10) . . ?
O1 C1 C6 112.01(13) . . ?
O1 C1 C2 125.91(14) . . ?
C6 C1 C2 122.08(14) . . ?
C1 C2 C3 115.08(15) . . ?
C1 C2 C13 122.13(14) . . ?
C3 C2 C13 122.79(14) . . ?
C4 C3 C2 124.26(15) . . ?
C5 C4 C3 118.39(15) . . ?
C5 C4 C17 121.72(15) . . ?
C3 C4 C17 119.88(14) . . ?
C6 C5 C4 118.93(15) . . ?
C5 C6 C1 121.23(14) . . ?
C5 C6 N1 129.44(15) . . ?
C1 C6 N1 109.31(13) . . ?
C8 C7 C12 120.59(15) . . ?
C8 C7 N1 130.33(15) . . ?
C12 C7 N1 109.00(14) . . ?
C7 C8 C9 119.32(15) . . ?
C10 C9 C8 118.60(15) . . ?
C10 C9 C21B 122.33(16) . . ?
C8 C9 C21B 119.06(16) . . ?
C10 C9 C21A 122.33(16) . . ?
C8 C9 C21A 119.06(16) . . ?
C9 C10 C11 123.78(15) . . ?
C12 C11 C10 115.31(15) . . ?
C12 C11 C25 121.47(15) . . ?
C10 C11 C25 123.22(15) . . ?
O2 C12 C7 112.19(14) . . ?
O2 C12 C11 125.39(15) . . ?
C7 C12 C11 122.36(15) . . ?
C15 C13 C14 109.96(15) . . ?
C15 C13 C2 109.63(14) . . ?
C14 C13 C2 109.55(14) . . ?
C15 C13 C16 107.83(14) . . ?
C14 C13 C16 108.00(15) . . ?
C2 C13 C16 111.84(14) . . ?
C19 C17 C18 108.83(16) . . ?
C19 C17 C20 107.41(17) . . ?
C18 C17 C20 109.79(17) . . ?
C19 C17 C4 112.13(14) . . ?
C18 C17 C4 109.03(16) . . ?
C20 C17 C4 109.62(14) . . ?
C24A C21A C22A 109.5(3) . . ?
C24A C21A C9 113.37(19) . . ?
C22A C21A C9 109.52(17) . . ?
C24A C21A C23A 107.3(2) . . ?
C22A C21A C23A 108.3(3) . . ?
C9 C21A C23A 108.7(2) . . ?
C22B C21B C9 115.9(7) . . ?
C22B C21B C24B 113.7(13) . . ?
C9 C21B C24B 105.2(5) . . ?
C22B C21B C23B 110.4(12) . . ?
C9 C21B C23B 106.0(6) . . ?
C24B C21B C23B 104.8(10) . . ?
C26 C25 C27 108.23(19) . . ?
C26 C25 C11 109.01(17) . . ?
C27 C25 C11 111.85(16) . . ?
C26 C25 C28 110.4(2) . . ?
C27 C25 C28 107.59(19) . . ?
C11 C25 C28 109.78(16) . . ?
C30 C29 C33 132.95(15) . . ?
C30 C29 P1 106.82(11) . . ?
C33 C29 P1 120.22(11) . . ?
C29 C30 C31 115.27(14) . . ?
C29 C30 P2 126.27(12) . . ?
C31 C30 P2 117.65(11) . . ?
C32 C31 C39 124.16(15) . . ?
C32 C31 C30 115.39(14) . . ?
C39 C31 C30 120.18(13) . . ?
C31 C32 P1 107.84(12) . . ?
C38 C33 C34 117.92(17) . . ?
C38 C33 C29 120.00(16) . . ?
C34 C33 C29 121.89(16) . . ?
C33 C34 C35 120.6(2) . . ?
C36 C35 C34 120.6(2) . . ?
C37 C36 C35 119.1(2) . . ?
C36 C37 C38 120.4(2) . . ?
C33 C38 C37 121.3(2) . . ?
C44 C39 C40 118.50(15) . . ?
C44 C39 C31 122.14(14) . . ?
C40 C39 C31 119.36(15) . . ?
C41 C40 C39 120.37(16) . . ?
C42 C41 C40 120.28(17) . . ?
C41 C42 C43 120.08(17) . . ?
C42 C43 C44 119.88(17) . . ?
C43 C44 C39 120.83(16) . . ?
C46 C45 C50 119.05(16) . . ?
C46 C45 P2 120.74(12) . . ?
C50 C45 P2 120.11(13) . . ?
C45 C46 C47 120.92(17) . . ?
C48 C47 C46 118.20(18) . . ?
F1 C48 C49 118.5(2) . . ?
F1 C48 C47 118.7(2) . . ?
C49 C48 C47 122.78(18) . . ?
C48 C49 C50 118.42(18) . . ?
C49 C50 C45 120.54(18) . . ?
O3 C51 C56 112.26(13) . . ?
O3 C51 C52 125.80(13) . . ?
C56 C51 C52 121.92(14) . . ?
C51 C52 C53 115.31(14) . . ?
C51 C52 C63 122.87(14) . . ?
C53 C52 C63 121.78(14) . . ?
C54 C53 C52 123.85(15) . . ?
C55A C54 C53 119.5(11) . . ?
C53 C54 C55B 117.5(11) . . ?
C55A C54 C67 120.2(11) . . ?
C53 C54 C67 120.31(15) . . ?
C55B C54 C67 122.0(11) . . ?
C54 C55A C56 118(3) . . ?
C56 C55B C54 120(3) . . ?
C55B C56 C51 120.8(19) . . ?
C51 C56 C55A 121.2(18) . . ?
C55B C56 N2 129.4(19) . . ?
C51 C56 N2 109.59(13) . . ?
C55A C56 N2 129.1(18) . . ?
C58A C57 C62 120.3(19) . . ?
C62 C57 C58B 120.5(19) . . ?
C58A C57 N2 130.3(19) . . ?
C62 C57 N2 109.39(13) . . ?
C58B C57 N2 129.8(19) . . ?
C57 C58A C59 119(3) . . ?
C59 C58B C57 118(3) . . ?
C60 C59 C58B 119.4(18) . . ?
C60 C59 C58A 117.9(18) . . ?
C60 C59 C71B 119.71(14) . . ?
C58B C59 C71B 120.5(18) . . ?
C60 C59 C71A 119.71(14) . . ?
C58A C59 C71A 122.4(18) . . ?
C59 C60 C61 123.82(14) . . ?
C62 C61 C60 115.34(14) . . ?
C62 C61 C75 122.25(14) . . ?
C60 C61 C75 122.38(14) . . ?
O4 C62 C57 112.41(13) . . ?
O4 C62 C61 124.99(14) . . ?
C57 C62 C61 122.57(14) . . ?
C65 C63 C66 107.57(14) . . ?
C65 C63 C52 110.95(13) . . ?
C66 C63 C52 112.21(13) . . ?
C65 C63 C64 109.50(15) . . ?
C66 C63 C64 107.49(14) . . ?
C52 C63 C64 109.03(13) . . ?
C69 C67 C68 109.1(2) . . ?
C69 C67 C70 112.2(2) . . ?
C68 C67 C70 105.0(2) . . ?
C69 C67 C54 108.60(19) . . ?
C68 C67 C54 110.62(18) . . ?
C70 C67 C54 111.38(16) . . ?
C74A C71A C72A 108.7(2) . . ?
C74A C71A C59 110.90(16) . . ?
C72A C71A C59 112.50(16) . . ?
C74A C71A C73A 109.0(2) . . ?
C72A C71A C73A 108.2(2) . . ?
C59 C71A C73A 107.44(16) . . ?
C72B C71B C74B 108.0(13) . . ?
C72B C71B C59 110.0(6) . . ?
C74B C71B C59 108.8(6) . . ?
C72B C71B C73B 109.5(12) . . ?
C74B C71B C73B 106.3(11) . . ?
C59 C71B C73B 114.0(6) . . ?
C61 C75 C76 109.01(14) . . ?
C61 C75 C78 112.02(14) . . ?
C76 C75 C78 107.85(15) . . ?
C61 C75 C77 109.57(14) . . ?
C76 C75 C77 110.38(15) . . ?
C78 C75 C77 108.00(15) . . ?

loop_
_geom_bond_atom_site_label_1
_geom_bond_atom_site_label_2
_geom_bond_distance
_geom_bond_site_symmetry_2
_geom_bond_publ_flag
P1 N1 1.7092(13) . ?
P1 O2 1.7293(11) . ?
P1 O1 1.7300(11) . ?
P1 C32 1.8025(17) . ?
P1 C29 1.8332(16) . ?
P2 N2 1.7187(13) . ?
P2 O4 1.7192(10) . ?
P2 O3 1.7260(10) . ?
P2 C45 1.8105(16) . ?
P2 C30 1.8486(15) . ?
F1 C48 1.353(2) . ?
O1 C1 1.3679(19) . ?
O2 C12 1.358(2) . ?
O3 C51 1.3654(18) . ?
O4 C62 1.3717(19) . ?
N1 C6 1.408(2) . ?
N1 C7 1.409(2) . ?
N2 C57 1.4078(19) . ?
N2 C56 1.409(2) . ?
C1 C6 1.386(2) . ?
C1 C2 1.395(2) . ?
C2 C3 1.398(2) . ?
C2 C13 1.533(2) . ?
C3 C4 1.394(2) . ?
C4 C5 1.394(2) . ?
C4 C17 1.536(2) . ?
C5 C6 1.383(2) . ?
C7 C8 1.378(2) . ?
C7 C12 1.388(2) . ?
C8 C9 1.395(2) . ?
C9 C10 1.386(2) . ?
C9 C21B 1.537(2) . ?
C9 C21A 1.537(2) . ?
C10 C11 1.401(2) . ?
C11 C12 1.390(2) . ?
C11 C25 1.532(2) . ?
C13 C15 1.529(2) . ?
C13 C14 1.533(2) . ?
C13 C16 1.533(2) . ?
C17 C19 1.533(3) . ?
C17 C18 1.534(3) . ?
C17 C20 1.534(3) . ?
C21A C24A 1.505(3) . ?
C21A C22A 1.533(4) . ?
C21A C23A 1.545(4) . ?
C21B C22B 1.422(17) . ?
C21B C24B 1.556(14) . ?
C21B C23B 1.582(16) . ?
C25 C26 1.522(3) . ?
C25 C27 1.529(3) . ?
C25 C28 1.537(3) . ?
C29 C30 1.344(2) . ?
C29 C33 1.482(2) . ?
C30 C31 1.507(2) . ?
C31 C32 1.336(2) . ?
C31 C39 1.484(2) . ?
C33 C38 1.375(3) . ?
C33 C34 1.382(3) . ?
C34 C35 1.385(3) . ?
C35 C36 1.375(4) . ?
C36 C37 1.359(4) . ?
C37 C38 1.386(3) . ?
C39 C44 1.388(2) . ?
C39 C40 1.398(2) . ?
C40 C41 1.383(3) . ?
C41 C42 1.376(3) . ?
C42 C43 1.381(3) . ?
C43 C44 1.385(2) . ?
C45 C46 1.383(2) . ?
C45 C50 1.388(2) . ?
C46 C47 1.383(3) . ?
C47 C48 1.370(3) . ?
C48 C49 1.365(3) . ?
C49 C50 1.386(3) . ?
C51 C56 1.389(2) . ?
C51 C52 1.395(2) . ?
C52 C53 1.400(2) . ?
C52 C63 1.533(2) . ?
C53 C54 1.393(2) . ?
C54 C55A 1.39(4) . ?
C54 C55B 1.40(4) . ?
C54 C67 1.534(2) . ?
C55A C56 1.40(2) . ?
C55B C56 1.35(2) . ?
C57 C58A 1.37(4) . ?
C57 C62 1.388(2) . ?
C57 C58B 1.41(4) . ?
C58A C59 1.41(4) . ?
C58B C59 1.39(4) . ?
C59 C60 1.388(2) . ?
C59 C71B 1.534(2) . ?
C59 C71A 1.534(2) . ?
C60 C61 1.399(2) . ?
C61 C62 1.391(2) . ?
C61 C75 1.527(2) . ?
C63 C65 1.528(2) . ?
C63 C66 1.532(2) . ?
C63 C64 1.535(2) . ?
C67 C69 1.507(4) . ?
C67 C68 1.528(3) . ?
C67 C70 1.530(3) . ?
C71A C74A 1.512(3) . ?
C71A C72A 1.522(3) . ?
C71A C73A 1.537(3) . ?
C71B C72B 1.500(17) . ?
C71B C74B 1.516(14) . ?
C71B C73B 1.545(15) . ?
C75 C76 1.531(3) . ?
C75 C78 1.532(2) . ?
C75 C77 1.533(2) . ?
